data_4339208
loop_
_publ_author_name
'Shi, Fa-Nian'
'Cunha-Silva, Lu\'is'
'Hardie, Michaele J.'
'Trindade, Tito'
'Paz, Filipe A Almeida'
'Rocha, Jo\~ao'

_publ_section_title
;
 Heterodimetallic germanium(IV) complex structures with transition metals.
;
_journal_issue 16
_journal_name_full 'Inorganic chemistry'
_journal_page_first 6502
_journal_page_last 6515
_journal_paper_doi 10.1021/ic700507j
_journal_volume 46
_journal_year 2007
_chemical_formula_moiety 'C36 H24 Cu N6, C6 Ge O12'
_chemical_formula_sum 'C42 H24 Cu Ge N6 O12'
_chemical_formula_weight 940.80
_chemical_name_systematic
; 
 ? 
;
_space_group_IT_number 14
_symmetry_cell_setting monoclinic
_symmetry_space_group_name_Hall '-P 2yn'
_symmetry_space_group_name_H-M 'P 1 21/n 1'
_atom_sites_solution_hydrogens geom
_atom_sites_solution_primary direct
_atom_sites_solution_secondary difmap
_audit_creation_date '09 January 2006'
_audit_creation_method 'SHELXL-97, manual editing plus enCIFer'
_cell_angle_alpha 90.00
_cell_angle_beta 96.19(3)
_cell_angle_gamma 90.00
_cell_formula_units_Z 4
_cell_length_a 9.4730(19)
_cell_length_b 20.528(4)
_cell_length_c 19.029(4)
_cell_measurement_reflns_used 1356
_cell_measurement_temperature 100(2)
_cell_measurement_theta_max 27.95
_cell_measurement_theta_min 2.94
_cell_volume 3678.8(13)
_computing_cell_refinement 'BRUKER Smart'
_computing_data_collection 'BRUKER Smart'
_computing_data_reduction 'BRUKER Smart'
_computing_molecular_graphics 'SHELXTL (Bruker 2001)'
_computing_publication_material 'SHELXTL (Bruker 2001)'
_computing_structure_refinement 'SHELXTL (Bruker 2001)'
_computing_structure_solution 'SHELXTL (Bruker 2001)'
_diffrn_ambient_temperature 100(2)
_diffrn_measured_fraction_theta_full 0.995
_diffrn_measured_fraction_theta_max 0.995
_diffrn_measurement_device_type 'Smart-CCD-1000 BRUKER'
_diffrn_measurement_method 'omega scans'
_diffrn_radiation_monochromator graphite
_diffrn_radiation_source 'fine-focus sealed tube'
_diffrn_radiation_type MoK\a
_diffrn_radiation_wavelength 0.71073
_diffrn_reflns_av_R_equivalents 0.0797
_diffrn_reflns_av_sigmaI/netI 0.0566
_diffrn_reflns_limit_h_max 12
_diffrn_reflns_limit_h_min -12
_diffrn_reflns_limit_k_max 27
_diffrn_reflns_limit_k_min -27
_diffrn_reflns_limit_l_max 24
_diffrn_reflns_limit_l_min -25
_diffrn_reflns_number 65748
_diffrn_reflns_theta_full 28.40
_diffrn_reflns_theta_max 28.40
_diffrn_reflns_theta_min 3.68
_exptl_absorpt_coefficient_mu 1.475
_exptl_absorpt_correction_T_max 0.8091
_exptl_absorpt_correction_T_min 0.6828
_exptl_absorpt_correction_type numerical
_exptl_absorpt_process_details
;
 SADABS (Sheldrick, 1997)
;
_exptl_crystal_colour Blue-green
_exptl_crystal_density_diffrn 1.699
_exptl_crystal_density_method 'not measured'
_exptl_crystal_description Prism
_exptl_crystal_F_000 1900
_exptl_crystal_size_max 0.28
_exptl_crystal_size_mid 0.16
_exptl_crystal_size_min 0.15
_refine_diff_density_max 0.487
_refine_diff_density_min -0.489
_refine_diff_density_rms 0.098
_refine_ls_extinction_method none
_refine_ls_goodness_of_fit_ref 1.042
_refine_ls_hydrogen_treatment constr
_refine_ls_matrix_type full
_refine_ls_number_parameters 559
_refine_ls_number_reflns 9202
_refine_ls_number_restraints 0
_refine_ls_restrained_S_all 1.042
_refine_ls_R_factor_all 0.0755
_refine_ls_R_factor_gt 0.0386
_refine_ls_shift/su_max 0.002
_refine_ls_shift/su_mean 0.000
_refine_ls_structure_factor_coef Fsqd
_refine_ls_weighting_details 'calc w=1/[\s^2^(Fo^2^)+(0.0197P)^2^+5.5183P] where P=(Fo^2^+2Fc^2^)/3'
_refine_ls_weighting_scheme calc
_refine_ls_wR_factor_gt 0.0721
_refine_ls_wR_factor_ref 0.0850
_reflns_number_gt 6337
_reflns_number_total 9202
_reflns_threshold_expression I>2\s(I)
_cod_data_source_file ic700507j-file003.cif
_cod_data_source_block 1a
_cod_depositor_comments
;
The following automatic conversions were performed:

'_symmetry_cell_setting' value 'Monoclinic' changed to 'monoclinic'
according to
/usr/data/users/saulius/automatic-downloads/retrospective/ACS/lib/dictionaries/cif_core.dic
dictionary named 'cif_core.dic' version 2.4.2 from
2011-04-26.

'_exptl_absorpt_correction_type' value 'Numerical'
changed to 'numerical' according to
/usr/data/users/saulius/automatic-downloads/retrospective/ACS/lib/dictionaries/cif_core.dic
dictionary named 'cif_core.dic' version 2.4.2 from 2011-04-26.

Automatic conversion script
Id: cif_fix_values 2281 2013-09-26 08:29:07Z andrius 
;
_cod_original_cell_volume 3678.9(13)
_cod_original_sg_symbol_H-M 'P 21/n'
_cod_database_code 4339208

loop_
_symmetry_equiv_pos_as_xyz
'x, y, z'
'-x+1/2, y+1/2, -z+1/2'
'-x, -y, -z'
'x-1/2, -y-1/2, z-1/2'

loop_
_atom_site_label
_atom_site_type_symbol
_atom_site_fract_x
_atom_site_fract_y
_atom_site_fract_z
_atom_site_U_iso_or_equiv
_atom_site_adp_type
_atom_site_occupancy
_atom_site_symmetry_multiplicity
_atom_site_calc_flag
_atom_site_refinement_flags
Ge1 Ge 0.64507(3) 0.244065(14) 1.008828(16) 0.01635(7) Uani 1 1 d .
O1 O 0.6684(2) 0.17005(9) 0.95274(10) 0.0202(4) Uani 1 1 d .
O2 O 0.5466(2) 0.10741(10) 0.87173(12) 0.0307(5) Uani 1 1 d .
O3 O 0.45618(19) 0.24517(9) 0.96579(10) 0.0208(4) Uani 1 1 d .
O4 O 0.3104(2) 0.18852(10) 0.88905(13) 0.0346(6) Uani 1 1 d .
O5 O 0.7140(2) 0.29327(9) 0.93685(10) 0.0182(4) Uani 1 1 d .
O6 O 0.7444(2) 0.39638(9) 0.90557(11) 0.0234(5) Uani 1 1 d .
O7 O 0.6165(2) 0.32400(9) 1.05293(10) 0.0200(4) Uani 1 1 d .
O8 O 0.6508(2) 0.43035(10) 1.03664(11) 0.0259(5) Uani 1 1 d .
O9 O 0.8298(2) 0.23353(9) 1.05382(10) 0.0190(4) Uani 1 1 d .
O10 O 0.9424(2) 0.18809(10) 1.15113(11) 0.0237(5) Uani 1 1 d .
O11 O 0.5844(2) 0.19587(10) 1.08337(10) 0.0225(4) Uani 1 1 d .
O12 O 0.6753(2) 0.13671(11) 1.17620(11) 0.0297(5) Uani 1 1 d .
C1 C 0.5544(3) 0.15322(13) 0.91172(16) 0.0212(6) Uani 1 1 d .
C2 C 0.4259(3) 0.19762(14) 0.92076(16) 0.0237(7) Uani 1 1 d .
C3 C 0.7104(3) 0.35636(13) 0.94683(15) 0.0170(6) Uani 1 1 d .
C4 C 0.6561(3) 0.37484(14) 1.01762(15) 0.0191(6) Uani 1 1 d .
C5 C 0.8359(3) 0.19895(13) 1.11259(15) 0.0183(6) Uani 1 1 d .
C6 C 0.6893(3) 0.17323(14) 1.12820(15) 0.0208(6) Uani 1 1 d .
Cu1 Cu 0.02620(3) 0.043814(15) 0.750162(17) 0.01407(8) Uani 1 1 d .
N1 N -0.0884(2) 0.07302(10) 0.65809(12) 0.0156(5) Uani 1 1 d .
N2 N -0.0265(2) 0.13445(11) 0.78028(12) 0.0157(5) Uani 1 1 d .
C7 C -0.1149(3) 0.04197(14) 0.59695(15) 0.0195(6) Uani 1 1 d .
H7 H -0.0839 -0.0018 0.5938 0.023 Uiso 1 1 calc R
C8 C -0.1865(3) 0.07114(14) 0.53689(15) 0.0211(6) Uani 1 1 d .
H8 H -0.2040 0.0473 0.4941 0.025 Uiso 1 1 calc R
C9 C -0.2312(3) 0.13433(14) 0.54041(15) 0.0210(6) Uani 1 1 d .
H9 H -0.2779 0.1550 0.4997 0.025 Uiso 1 1 calc R
C10 C -0.2074(3) 0.16839(13) 0.60459(15) 0.0178(6) Uani 1 1 d .
C11 C -0.1337(3) 0.13575(13) 0.66164(14) 0.0153(6) Uani 1 1 d .
C12 C -0.1046(3) 0.16789(13) 0.72805(14) 0.0158(6) Uani 1 1 d .
C13 C -0.1559(3) 0.23134(13) 0.73756(15) 0.0176(6) Uani 1 1 d .
C14 C -0.2374(3) 0.26189(13) 0.67930(15) 0.0209(6) Uani 1 1 d .
H14 H -0.2770 0.3037 0.6856 0.025 Uiso 1 1 calc R
C15 C -0.2599(3) 0.23279(13) 0.61525(16) 0.0212(6) Uani 1 1 d .
H15 H -0.3111 0.2552 0.5769 0.025 Uiso 1 1 calc R
C16 C -0.1258(3) 0.25925(14) 0.80479(15) 0.0216(6) Uani 1 1 d .
H16 H -0.1602 0.3015 0.8141 0.026 Uiso 1 1 calc R
C17 C -0.0467(3) 0.22529(14) 0.85695(15) 0.0219(6) Uani 1 1 d .
H17 H -0.0257 0.2437 0.9027 0.026 Uiso 1 1 calc R
C18 C 0.0029(3) 0.16324(13) 0.84232(15) 0.0176(6) Uani 1 1 d .
H18 H 0.0603 0.1407 0.8785 0.021 Uiso 1 1 calc R
N3 N -0.1530(2) -0.00606(11) 0.80425(12) 0.0169(5) Uani 1 1 d .
N4 N 0.1244(2) 0.01634(10) 0.84745(11) 0.0137(5) Uani 1 1 d .
C19 C -0.2893(3) -0.01573(14) 0.78395(16) 0.0212(6) Uani 1 1 d .
H19 H -0.3295 0.0049 0.7418 0.025 Uiso 1 1 calc R
C20 C -0.3775(3) -0.05431(14) 0.82071(16) 0.0221(6) Uani 1 1 d .
H20 H -0.4748 -0.0597 0.8038 0.026 Uiso 1 1 calc R
C21 C -0.3216(3) -0.08414(13) 0.88145(15) 0.0205(6) Uani 1 1 d .
H21 H -0.3796 -0.1110 0.9071 0.025 Uiso 1 1 calc R
C22 C -0.1775(3) -0.07489(13) 0.90580(15) 0.0176(6) Uani 1 1 d .
C23 C -0.0973(3) -0.03498(12) 0.86509(14) 0.0148(5) Uani 1 1 d .
C24 C 0.0500(3) -0.02300(12) 0.88820(14) 0.0134(5) Uani 1 1 d .
C25 C 0.1119(3) -0.05066(12) 0.95180(14) 0.0153(5) Uani 1 1 d .
C26 C 0.0285(3) -0.09219(13) 0.99088(15) 0.0185(6) Uani 1 1 d .
H26 H 0.0709 -0.1119 1.0331 0.022 Uiso 1 1 calc R
C27 C -0.1096(3) -0.10410(13) 0.96921(15) 0.0189(6) Uani 1 1 d .
H27 H -0.1625 -0.1321 0.9963 0.023 Uiso 1 1 calc R
C28 C 0.2540(3) -0.03550(12) 0.97380(15) 0.0176(6) Uani 1 1 d .
H28 H 0.2989 -0.0526 1.0169 0.021 Uiso 1 1 calc R
C29 C 0.3278(3) 0.00412(13) 0.93287(15) 0.0183(6) Uani 1 1 d .
H29 H 0.4243 0.0146 0.9471 0.022 Uiso 1 1 calc R
C30 C 0.2588(3) 0.02895(13) 0.86968(14) 0.0168(6) Uani 1 1 d .
H30 H 0.3111 0.0561 0.8414 0.020 Uiso 1 1 calc R
N5 N 0.0957(2) -0.04077(11) 0.70909(11) 0.0153(5) Uani 1 1 d .
N6 N 0.2331(2) 0.07571(10) 0.71002(12) 0.0165(5) Uani 1 1 d .
C31 C 0.0308(3) -0.09800(13) 0.71015(15) 0.0192(6) Uani 1 1 d .
H31 H -0.0573 -0.1002 0.7297 0.023 Uiso 1 1 calc R
C32 C 0.0854(3) -0.15502(13) 0.68406(15) 0.0216(6) Uani 1 1 d .
H32 H 0.0351 -0.1949 0.6855 0.026 Uiso 1 1 calc R
C33 C 0.2122(3) -0.15264(14) 0.65646(15) 0.0204(6) Uani 1 1 d .
H33 H 0.2514 -0.1912 0.6389 0.024 Uiso 1 1 calc R
C34 C 0.2848(3) -0.09319(13) 0.65407(14) 0.0177(6) Uani 1 1 d .
C35 C 0.2224(3) -0.03781(13) 0.68135(13) 0.0154(5) Uani 1 1 d .
C36 C 0.2931(3) 0.02420(13) 0.68039(14) 0.0166(6) Uani 1 1 d .
C37 C 0.4209(3) 0.02889(14) 0.64921(15) 0.0199(6) Uani 1 1 d .
C38 C 0.4802(3) -0.02811(14) 0.62154(15) 0.0231(6) Uani 1 1 d .
H38 H 0.5660 -0.0248 0.6002 0.028 Uiso 1 1 calc R
C39 C 0.4168(3) -0.08658(14) 0.62513(15) 0.0226(6) Uani 1 1 d .
H39 H 0.4609 -0.1241 0.6081 0.027 Uiso 1 1 calc R
C40 C 0.4834(3) 0.09045(15) 0.64838(16) 0.0255(7) Uani 1 1 d .
H40 H 0.5689 0.0960 0.6272 0.031 Uiso 1 1 calc R
C41 C 0.4227(3) 0.14283(14) 0.67772(16) 0.0242(7) Uani 1 1 d .
H41 H 0.4649 0.1848 0.6772 0.029 Uiso 1 1 calc R
C42 C 0.2971(3) 0.13307(13) 0.70856(15) 0.0214(6) Uani 1 1 d .
H42 H 0.2555 0.1693 0.7295 0.026 Uiso 1 1 calc R

loop_
_atom_site_aniso_label
_atom_site_aniso_U_11
_atom_site_aniso_U_22
_atom_site_aniso_U_33
_atom_site_aniso_U_23
_atom_site_aniso_U_13
_atom_site_aniso_U_12
Ge1 0.01387(14) 0.01635(14) 0.01873(15) 0.00351(12) 0.00130(11) -0.00032(12)
O1 0.0189(10) 0.0152(9) 0.0254(11) 0.0019(8) -0.0029(9) -0.0013(8)
O2 0.0294(13) 0.0227(11) 0.0384(14) -0.0068(10) -0.0034(10) -0.0042(9)
O3 0.0157(10) 0.0202(10) 0.0259(11) 0.0035(8) -0.0007(8) 0.0018(8)
O4 0.0230(12) 0.0247(11) 0.0520(15) 0.0024(10) -0.0146(11) -0.0028(10)
O5 0.0214(11) 0.0144(9) 0.0198(11) 0.0022(8) 0.0068(8) 0.0006(8)
O6 0.0256(11) 0.0191(10) 0.0270(12) 0.0053(9) 0.0091(9) -0.0013(9)
O7 0.0200(11) 0.0200(10) 0.0207(11) 0.0021(8) 0.0052(8) 0.0017(8)
O8 0.0301(12) 0.0194(10) 0.0282(12) -0.0038(9) 0.0027(10) 0.0026(9)
O9 0.0155(10) 0.0179(10) 0.0234(11) 0.0039(8) 0.0010(8) -0.0023(8)
O10 0.0202(11) 0.0249(11) 0.0244(11) 0.0015(9) -0.0052(9) -0.0022(9)
O11 0.0146(10) 0.0273(11) 0.0251(11) 0.0093(9) 0.0002(8) -0.0035(8)
O12 0.0306(12) 0.0351(12) 0.0224(12) 0.0110(10) -0.0020(9) -0.0118(10)
C1 0.0210(15) 0.0173(14) 0.0241(16) 0.0053(12) -0.0024(12) -0.0036(12)
C2 0.0206(16) 0.0192(14) 0.0303(17) 0.0093(12) -0.0016(13) -0.0024(12)
C3 0.0124(13) 0.0155(13) 0.0229(15) 0.0008(11) 0.0016(11) 0.0005(11)
C4 0.0140(14) 0.0209(14) 0.0216(16) -0.0001(12) -0.0017(11) 0.0022(12)
C5 0.0203(15) 0.0148(13) 0.0193(15) 0.0000(11) 0.0004(12) -0.0030(11)
C6 0.0231(16) 0.0199(14) 0.0185(15) 0.0006(11) -0.0016(12) -0.0060(12)
Cu1 0.01529(16) 0.01287(15) 0.01355(17) 0.00069(13) -0.00077(13) 0.00101(13)
N1 0.0145(12) 0.0134(11) 0.0188(13) 0.0018(9) 0.0013(9) -0.0024(9)
N2 0.0140(12) 0.0185(11) 0.0146(12) 0.0020(9) 0.0016(9) 0.0000(9)
C7 0.0168(14) 0.0181(13) 0.0241(16) 0.0003(12) 0.0045(12) -0.0025(12)
C8 0.0209(15) 0.0258(15) 0.0162(15) -0.0030(12) 0.0005(12) -0.0034(12)
C9 0.0201(15) 0.0243(15) 0.0180(15) 0.0049(12) -0.0007(12) -0.0016(12)
C10 0.0171(14) 0.0183(13) 0.0181(15) 0.0036(11) 0.0028(11) -0.0022(11)
C11 0.0127(13) 0.0161(13) 0.0171(14) 0.0005(11) 0.0014(11) -0.0020(11)
C12 0.0129(13) 0.0177(13) 0.0171(14) 0.0025(11) 0.0037(11) -0.0012(11)
C13 0.0137(13) 0.0163(13) 0.0234(15) 0.0010(11) 0.0048(11) 0.0008(11)
C14 0.0198(14) 0.0153(13) 0.0275(16) 0.0026(11) 0.0027(12) 0.0039(12)
C15 0.0201(15) 0.0193(14) 0.0238(16) 0.0064(12) 0.0009(12) 0.0028(12)
C16 0.0213(15) 0.0183(14) 0.0261(16) -0.0021(12) 0.0067(12) 0.0017(12)
C17 0.0237(16) 0.0252(15) 0.0171(15) -0.0034(12) 0.0038(12) -0.0004(12)
C18 0.0145(14) 0.0229(14) 0.0157(14) 0.0029(11) 0.0029(11) 0.0003(11)
N3 0.0166(12) 0.0172(11) 0.0166(12) 0.0003(9) 0.0006(10) -0.0011(10)
N4 0.0157(12) 0.0117(10) 0.0135(12) 0.0002(8) 0.0003(9) -0.0005(9)
C19 0.0167(15) 0.0248(15) 0.0210(15) 0.0012(12) -0.0030(12) 0.0006(12)
C20 0.0143(14) 0.0265(15) 0.0249(16) -0.0012(12) -0.0002(12) -0.0012(12)
C21 0.0186(15) 0.0188(14) 0.0256(16) -0.0024(12) 0.0095(12) -0.0034(12)
C22 0.0189(15) 0.0130(13) 0.0212(15) -0.0029(11) 0.0035(12) -0.0013(11)
C23 0.0173(14) 0.0127(12) 0.0147(14) -0.0018(10) 0.0030(11) 0.0011(11)
C24 0.0172(14) 0.0092(11) 0.0138(14) -0.0010(10) 0.0012(11) 0.0006(10)
C25 0.0212(14) 0.0104(12) 0.0142(14) 0.0005(10) 0.0015(11) 0.0037(11)
C26 0.0250(16) 0.0152(13) 0.0153(14) 0.0029(11) 0.0022(12) 0.0029(12)
C27 0.0244(16) 0.0146(13) 0.0187(15) -0.0002(11) 0.0063(12) 0.0014(12)
C28 0.0202(14) 0.0128(13) 0.0188(15) 0.0016(11) -0.0025(11) 0.0030(11)
C29 0.0139(14) 0.0180(13) 0.0216(15) -0.0001(11) -0.0043(11) 0.0016(11)
C30 0.0161(14) 0.0156(13) 0.0188(15) -0.0009(10) 0.0016(11) -0.0007(11)
N5 0.0172(12) 0.0157(11) 0.0125(11) 0.0017(9) -0.0004(9) -0.0017(9)
N6 0.0186(12) 0.0152(11) 0.0149(12) 0.0044(9) -0.0010(9) 0.0007(9)
C31 0.0203(15) 0.0194(14) 0.0171(15) 0.0014(11) -0.0012(12) -0.0025(12)
C32 0.0285(17) 0.0149(13) 0.0200(15) -0.0017(11) -0.0037(13) -0.0043(12)
C33 0.0231(16) 0.0195(14) 0.0175(15) -0.0037(11) -0.0026(12) 0.0029(12)
C34 0.0180(14) 0.0189(14) 0.0150(14) -0.0002(11) -0.0036(11) 0.0029(11)
C35 0.0156(13) 0.0188(13) 0.0109(13) 0.0022(10) -0.0022(10) 0.0029(11)
C36 0.0178(14) 0.0181(13) 0.0131(14) 0.0041(10) -0.0019(11) 0.0031(11)
C37 0.0153(14) 0.0239(15) 0.0195(15) 0.0030(11) -0.0032(11) 0.0011(12)
C38 0.0159(14) 0.0325(17) 0.0208(16) 0.0015(12) 0.0016(12) 0.0040(13)
C39 0.0211(16) 0.0252(15) 0.0205(16) -0.0029(12) -0.0018(12) 0.0066(12)
C40 0.0195(16) 0.0293(16) 0.0281(17) 0.0108(13) 0.0034(13) -0.0021(13)
C41 0.0235(16) 0.0201(14) 0.0280(17) 0.0070(12) -0.0023(13) -0.0044(12)
C42 0.0259(16) 0.0151(13) 0.0226(16) 0.0007(11) 0.0005(13) 0.0012(12)

loop_
_atom_type_symbol
_atom_type_description
_atom_type_scat_dispersion_real
_atom_type_scat_dispersion_imag
_atom_type_scat_source
C C 0.0033 0.0016 'International Tables Vol C Tables 4.2.6.8 and 6.1.1.4'
H H 0.0000 0.0000 'International Tables Vol C Tables 4.2.6.8 and 6.1.1.4'
N N 0.0061 0.0033 'International Tables Vol C Tables 4.2.6.8 and 6.1.1.4'
O O 0.0106 0.0060 'International Tables Vol C Tables 4.2.6.8 and 6.1.1.4'
Cu Cu 0.3201 1.2651 'International Tables Vol C Tables 4.2.6.8 and 6.1.1.4'
Ge Ge 0.1547 1.8001 'International Tables Vol C Tables 4.2.6.8 and 6.1.1.4'

loop_
_geom_angle_atom_site_label_1
_geom_angle_atom_site_label_2
_geom_angle_atom_site_label_3
_geom_angle
O11 Ge1 O5 177.25(9)
O11 Ge1 O9 86.59(8)
O5 Ge1 O9 90.83(9)
O11 Ge1 O7 93.01(9)
O5 Ge1 O7 86.21(8)
O9 Ge1 O7 93.97(8)
O11 Ge1 O1 93.86(9)
O5 Ge1 O1 87.10(8)
O9 Ge1 O1 90.29(8)
O7 Ge1 O1 172.12(8)
O11 Ge1 O3 88.92(9)
O5 Ge1 O3 93.72(9)
O9 Ge1 O3 173.86(8)
O7 Ge1 O3 90.45(9)
O1 Ge1 O3 85.83(9)
C1 O1 Ge1 114.30(18)
C2 O3 Ge1 113.95(18)
C3 O5 Ge1 114.23(17)
C4 O7 Ge1 113.70(17)
C5 O9 Ge1 113.72(17)
C6 O11 Ge1 113.87(18)
O2 C1 O1 124.9(3)
O2 C1 C2 122.3(3)
O1 C1 C2 112.8(2)
O4 C2 O3 124.5(3)
O4 C2 C1 122.4(3)
O3 C2 C1 113.1(2)
O6 C3 O5 124.6(3)
O6 C3 C4 122.7(2)
O5 C3 C4 112.7(2)
O8 C4 O7 125.1(3)
O8 C4 C3 121.8(3)
O7 C4 C3 113.0(2)
O10 C5 O9 125.0(3)
O10 C5 C6 122.1(3)
O9 C5 C6 112.8(2)
O12 C6 O11 125.0(3)
O12 C6 C5 122.4(3)
O11 C6 C5 112.6(2)
N2 Cu1 N5 171.50(9)
N2 Cu1 N1 81.32(9)
N5 Cu1 N1 94.85(9)
N2 Cu1 N4 95.65(9)
N5 Cu1 N4 88.75(9)
N1 Cu1 N4 174.52(9)
N2 Cu1 N6 94.49(9)
N5 Cu1 N6 77.95(9)
N1 Cu1 N6 91.42(9)
N4 Cu1 N6 93.37(9)
N2 Cu1 N3 93.74(9)
N5 Cu1 N3 94.37(9)
N1 Cu1 N3 99.39(9)
N4 Cu1 N3 76.18(9)
N6 Cu1 N3 167.28(8)
C7 N1 C11 117.9(2)
C7 N1 Cu1 129.94(19)
C11 N1 Cu1 112.04(18)
C18 N2 C12 118.2(2)
C18 N2 Cu1 128.92(19)
C12 N2 Cu1 112.85(18)
N1 C7 C8 122.7(3)
N1 C7 H7 118.7
C8 C7 H7 118.7
C9 C8 C7 119.4(3)
C9 C8 H8 120.3
C7 C8 H8 120.3
C8 C9 C10 119.5(3)
C8 C9 H9 120.2
C10 C9 H9 120.2
C11 C10 C9 117.2(3)
C11 C10 C15 118.9(3)
C9 C10 C15 123.8(3)
N1 C11 C10 123.3(2)
N1 C11 C12 116.7(2)
C10 C11 C12 120.0(2)
N2 C12 C13 122.8(3)
N2 C12 C11 116.9(2)
C13 C12 C11 120.3(2)
C16 C13 C12 117.1(3)
C16 C13 C14 124.7(3)
C12 C13 C14 118.2(3)
C15 C14 C13 121.7(3)
C15 C14 H14 119.2
C13 C14 H14 119.2
C14 C15 C10 120.7(3)
C14 C15 H15 119.6
C10 C15 H15 119.6
C17 C16 C13 119.7(3)
C17 C16 H16 120.2
C13 C16 H16 120.2
C16 C17 C18 119.3(3)
C16 C17 H17 120.3
C18 C17 H17 120.3
N2 C18 C17 122.8(3)
N2 C18 H18 118.6
C17 C18 H18 118.6
C19 N3 C23 117.5(2)
C19 N3 Cu1 132.52(19)
C23 N3 Cu1 109.65(17)
C30 N4 C24 118.1(2)
C30 N4 Cu1 124.03(19)
C24 N4 Cu1 117.48(17)
N3 C19 C20 123.9(3)
N3 C19 H19 118.0
C20 C19 H19 118.0
C21 C20 C19 118.8(3)
C21 C20 H20 120.6
C19 C20 H20 120.6
C20 C21 C22 119.5(3)
C20 C21 H21 120.2
C22 C21 H21 120.2
C23 C22 C21 117.4(3)
C23 C22 C27 119.1(3)
C21 C22 C27 123.5(3)
N3 C23 C22 122.8(2)
N3 C23 C24 117.5(2)
C22 C23 C24 119.7(2)
N4 C24 C25 122.3(2)
N4 C24 C23 118.0(2)
C25 C24 C23 119.7(2)
C28 C25 C24 117.8(2)
C28 C25 C26 123.1(2)
C24 C25 C26 119.1(3)
C27 C26 C25 121.5(3)
C27 C26 H26 119.3
C25 C26 H26 119.3
C26 C27 C22 120.8(3)
C26 C27 H27 119.6
C22 C27 H27 119.6
C29 C28 C25 119.7(3)
C29 C28 H28 120.2
C25 C28 H28 120.2
C28 C29 C30 119.0(3)
C28 C29 H29 120.5
C30 C29 H29 120.5
N4 C30 C29 123.1(3)
N4 C30 H30 118.4
C29 C30 H30 118.4
C31 N5 C35 118.3(2)
C31 N5 Cu1 125.30(19)
C35 N5 Cu1 116.35(17)
C42 N6 C36 118.2(2)
C42 N6 Cu1 132.5(2)
C36 N6 Cu1 109.33(17)
N5 C31 C32 123.2(3)
N5 C31 H31 118.4
C32 C31 H31 118.4
C33 C32 C31 118.9(3)
C33 C32 H32 120.5
C31 C32 H32 120.5
C32 C33 C34 119.9(3)
C32 C33 H33 120.0
C34 C33 H33 120.0
C33 C34 C35 117.7(3)
C33 C34 C39 123.2(3)
C35 C34 C39 119.1(3)
N5 C35 C34 122.0(2)
N5 C35 C36 118.3(2)
C34 C35 C36 119.7(2)
N6 C36 C37 122.8(3)
N6 C36 C35 118.0(2)
C37 C36 C35 119.2(2)
C40 C37 C36 116.9(3)
C40 C37 C38 123.7(3)
C36 C37 C38 119.4(3)
C39 C38 C37 121.2(3)
C39 C38 H38 119.4
C37 C38 H38 119.4
C38 C39 C34 121.2(3)
C38 C39 H39 119.4
C34 C39 H39 119.4
C41 C40 C37 120.7(3)
C41 C40 H40 119.7
C37 C40 H40 119.7
C40 C41 C42 118.3(3)
C40 C41 H41 120.9
C42 C41 H41 120.9
N6 C42 C41 123.3(3)
N6 C42 H42 118.4
C41 C42 H42 118.4

loop_
_geom_bond_atom_site_label_1
_geom_bond_atom_site_label_2
_geom_bond_distance
Ge1 O11 1.8698(19)
Ge1 O5 1.8747(19)
Ge1 O9 1.876(2)
Ge1 O7 1.8760(19)
Ge1 O1 1.8833(19)
Ge1 O3 1.8860(19)
O1 C1 1.309(3)
O2 C1 1.207(3)
O3 C2 1.310(4)
O4 C2 1.206(3)
O5 C3 1.310(3)
O6 C3 1.204(3)
O7 C4 1.317(3)
O8 C4 1.198(3)
O9 C5 1.321(3)
O10 C5 1.202(3)
O11 C6 1.322(3)
O12 C6 1.200(3)
C1 C2 1.546(4)
C3 C4 1.540(4)
C5 C6 1.544(4)
Cu1 N2 2.025(2)
Cu1 N5 2.042(2)
Cu1 N1 2.049(2)
Cu1 N4 2.059(2)
Cu1 N6 2.275(2)
Cu1 N3 2.316(2)
N1 C7 1.327(3)
N1 C11 1.361(3)
N2 C18 1.323(3)
N2 C12 1.359(3)
C7 C8 1.399(4)
C7 H7 0.9500
C8 C9 1.368(4)
C8 H8 0.9500
C9 C10 1.404(4)
C9 H9 0.9500
C10 C11 1.397(4)
C10 C15 1.435(4)
C11 C12 1.426(4)
C12 C13 1.409(4)
C13 C16 1.403(4)
C13 C14 1.426(4)
C14 C15 1.353(4)
C14 H14 0.9500
C15 H15 0.9500
C16 C17 1.369(4)
C16 H16 0.9500
C17 C18 1.396(4)
C17 H17 0.9500
C18 H18 0.9500
N3 C19 1.322(3)
N3 C23 1.356(3)
N4 C30 1.324(3)
N4 C24 1.367(3)
C19 C20 1.393(4)
C19 H19 0.9500
C20 C21 1.363(4)
C20 H20 0.9500
C21 C22 1.406(4)
C21 H21 0.9500
C22 C23 1.406(4)
C22 C27 1.436(4)
C23 C24 1.438(4)
C24 C25 1.407(4)
C25 C28 1.401(4)
C25 C26 1.425(4)
C26 C27 1.351(4)
C26 H26 0.9500
C27 H27 0.9500
C28 C29 1.369(4)
C28 H28 0.9500
C29 C30 1.401(4)
C29 H29 0.9500
C30 H30 0.9500
N5 C31 1.327(3)
N5 C35 1.364(3)
N6 C42 1.326(3)
N6 C36 1.352(3)
C31 C32 1.393(4)
C31 H31 0.9500
C32 C33 1.363(4)
C32 H32 0.9500
C33 C34 1.404(4)
C33 H33 0.9500
C34 C35 1.406(4)
C34 C39 1.427(4)
C35 C36 1.439(4)
C36 C37 1.407(4)
C37 C40 1.396(4)
C37 C38 1.424(4)
C38 C39 1.347(4)
C38 H38 0.9500
C39 H39 0.9500
C40 C41 1.366(4)
C40 H40 0.9500
C41 C42 1.397(4)
C41 H41 0.9500
C42 H42 0.9500

loop_
_geom_torsion_atom_site_label_1
_geom_torsion_atom_site_label_2
_geom_torsion_atom_site_label_3
_geom_torsion_atom_site_label_4
_geom_torsion
O11 Ge1 O1 C1 88.99(19)
O5 Ge1 O1 C1 -93.59(19)
O9 Ge1 O1 C1 175.59(19)
O7 Ge1 O1 C1 -61.6(7)
O3 Ge1 O1 C1 0.36(19)
O11 Ge1 O3 C2 -92.88(19)
O5 Ge1 O3 C2 87.88(19)
O9 Ge1 O3 C2 -49.9(9)
O7 Ge1 O3 C2 174.12(19)
O1 Ge1 O3 C2 1.07(19)
O11 Ge1 O5 C3 -74.7(18)
O9 Ge1 O5 C3 -94.97(19)
O7 Ge1 O5 C3 -1.05(18)
O1 Ge1 O5 C3 174.78(19)
O3 Ge1 O5 C3 89.16(19)
O11 Ge1 O7 C4 176.38(18)
O5 Ge1 O7 C4 -0.98(18)
O9 Ge1 O7 C4 89.60(19)
O1 Ge1 O7 C4 -33.0(7)
O3 Ge1 O7 C4 -94.68(19)
O11 Ge1 O9 C5 0.91(18)
O5 Ge1 O9 C5 179.95(18)
O7 Ge1 O9 C5 93.69(18)
O1 Ge1 O9 C5 -92.94(18)
O3 Ge1 O9 C5 -42.2(9)
O5 Ge1 O11 C6 -24.8(19)
O9 Ge1 O11 C6 -4.52(19)
O7 Ge1 O11 C6 -98.3(2)
O1 Ge1 O11 C6 85.5(2)
O3 Ge1 O11 C6 171.3(2)
Ge1 O1 C1 O2 180.0(2)
Ge1 O1 C1 C2 -1.5(3)
Ge1 O3 C2 O4 178.0(2)
Ge1 O3 C2 C1 -2.1(3)
O2 C1 C2 O4 0.9(5)
O1 C1 C2 O4 -177.6(3)
O2 C1 C2 O3 -179.1(3)
O1 C1 C2 O3 2.4(3)
Ge1 O5 C3 O6 -176.9(2)
Ge1 O5 C3 C4 2.5(3)
Ge1 O7 C4 O8 -178.1(2)
Ge1 O7 C4 C3 2.5(3)
O6 C3 C4 O8 -3.4(4)
O5 C3 C4 O8 177.2(3)
O6 C3 C4 O7 176.1(3)
O5 C3 C4 O7 -3.3(3)
Ge1 O9 C5 O10 -177.3(2)
Ge1 O9 C5 C6 2.4(3)
Ge1 O11 C6 O12 -173.4(2)
Ge1 O11 C6 C5 6.6(3)
O10 C5 C6 O12 -6.3(4)
O9 C5 C6 O12 174.1(3)
O10 C5 C6 O11 173.7(3)
O9 C5 C6 O11 -6.0(3)
N2 Cu1 N1 C7 178.0(2)
N5 Cu1 N1 C7 5.7(2)
N4 Cu1 N1 C7 -125.2(8)
N6 Cu1 N1 C7 83.7(2)
N3 Cu1 N1 C7 -89.6(2)
N2 Cu1 N1 C11 2.92(18)
N5 Cu1 N1 C11 -169.44(18)
N4 Cu1 N1 C11 59.6(9)
N6 Cu1 N1 C11 -91.41(18)
N3 Cu1 N1 C11 95.31(18)
N5 Cu1 N2 C18 -118.2(6)
N1 Cu1 N2 C18 178.1(2)
N4 Cu1 N2 C18 2.7(2)
N6 Cu1 N2 C18 -91.1(2)
N3 Cu1 N2 C18 79.2(2)
N5 Cu1 N2 C12 62.8(7)
N1 Cu1 N2 C12 -0.82(18)
N4 Cu1 N2 C12 -176.22(18)
N6 Cu1 N2 C12 89.93(19)
N3 Cu1 N2 C12 -99.76(19)
C11 N1 C7 C8 0.1(4)
Cu1 N1 C7 C8 -174.8(2)
N1 C7 C8 C9 0.3(4)
C7 C8 C9 C10 -1.5(4)
C8 C9 C10 C11 2.1(4)
C8 C9 C10 C15 -174.8(3)
C7 N1 C11 C10 0.7(4)
Cu1 N1 C11 C10 176.4(2)
C7 N1 C11 C12 179.7(2)
Cu1 N1 C11 C12 -4.5(3)
C9 C10 C11 N1 -1.8(4)
C15 C10 C11 N1 175.3(3)
C9 C10 C11 C12 179.2(2)
C15 C10 C11 C12 -3.7(4)
C18 N2 C12 C13 -0.5(4)
Cu1 N2 C12 C13 178.5(2)
C18 N2 C12 C11 179.6(2)
Cu1 N2 C12 C11 -1.4(3)
N1 C11 C12 N2 4.1(4)
C10 C11 C12 N2 -176.9(2)
N1 C11 C12 C13 -175.8(2)
C10 C11 C12 C13 3.2(4)
N2 C12 C13 C16 -1.3(4)
C11 C12 C13 C16 178.6(2)
N2 C12 C13 C14 -179.7(3)
C11 C12 C13 C14 0.2(4)
C16 C13 C14 C15 178.5(3)
C12 C13 C14 C15 -3.3(4)
C13 C14 C15 C10 2.8(4)
C11 C10 C15 C14 0.7(4)
C9 C10 C15 C14 177.6(3)
C12 C13 C16 C17 1.5(4)
C14 C13 C16 C17 179.8(3)
C13 C16 C17 C18 0.0(4)
C12 N2 C18 C17 2.3(4)
Cu1 N2 C18 C17 -176.6(2)
C16 C17 C18 N2 -2.0(4)
N2 Cu1 N3 C19 83.2(3)
N5 Cu1 N3 C19 -94.2(3)
N1 Cu1 N3 C19 1.4(3)
N4 Cu1 N3 C19 178.2(3)
N6 Cu1 N3 C19 -146.5(3)
N2 Cu1 N3 C23 -103.78(18)
N5 Cu1 N3 C23 78.76(18)
N1 Cu1 N3 C23 174.41(17)
N4 Cu1 N3 C23 -8.87(17)
N6 Cu1 N3 C23 26.5(5)
N2 Cu1 N4 C30 -85.3(2)
N5 Cu1 N4 C30 87.4(2)
N1 Cu1 N4 C30 -141.5(8)
N6 Cu1 N4 C30 9.5(2)
N3 Cu1 N4 C30 -177.8(2)
N2 Cu1 N4 C24 101.68(19)
N5 Cu1 N4 C24 -85.60(19)
N1 Cu1 N4 C24 45.5(10)
N6 Cu1 N4 C24 -163.46(18)
N3 Cu1 N4 C24 9.21(18)
C23 N3 C19 C20 -0.9(4)
Cu1 N3 C19 C20 171.6(2)
N3 C19 C20 C21 0.1(5)
C19 C20 C21 C22 0.6(4)
C20 C21 C22 C23 -0.4(4)
C20 C21 C22 C27 179.8(3)
C19 N3 C23 C22 1.0(4)
Cu1 N3 C23 C22 -173.1(2)
C19 N3 C23 C24 -178.3(2)
Cu1 N3 C23 C24 7.5(3)
C21 C22 C23 N3 -0.4(4)
C27 C22 C23 N3 179.4(2)
C21 C22 C23 C24 179.0(2)
C27 C22 C23 C24 -1.3(4)
C30 N4 C24 C25 -0.7(4)
Cu1 N4 C24 C25 172.67(19)
C30 N4 C24 C23 178.1(2)
Cu1 N4 C24 C23 -8.5(3)
N3 C23 C24 N4 -0.3(4)
C22 C23 C24 N4 -179.6(2)
N3 C23 C24 C25 178.5(2)
C22 C23 C24 C25 -0.8(4)
N4 C24 C25 C28 1.4(4)
C23 C24 C25 C28 -177.4(2)
N4 C24 C25 C26 -178.9(2)
C23 C24 C25 C26 2.4(4)
C28 C25 C26 C27 177.9(3)
C24 C25 C26 C27 -1.9(4)
C25 C26 C27 C22 -0.3(4)
C23 C22 C27 C26 1.8(4)
C21 C22 C27 C26 -178.4(3)
C24 C25 C28 C29 -1.2(4)
C26 C25 C28 C29 179.1(3)
C25 C28 C29 C30 0.3(4)
C24 N4 C30 C29 -0.2(4)
Cu1 N4 C30 C29 -173.2(2)
C28 C29 C30 N4 0.5(4)
N2 Cu1 N5 C31 -154.1(5)
N1 Cu1 N5 C31 -91.4(2)
N4 Cu1 N5 C31 84.5(2)
N6 Cu1 N5 C31 178.2(2)
N3 Cu1 N5 C31 8.5(2)
N2 Cu1 N5 C35 28.9(7)
N1 Cu1 N5 C35 91.65(19)
N4 Cu1 N5 C35 -92.48(19)
N6 Cu1 N5 C35 1.23(18)
N3 Cu1 N5 C35 -168.52(18)
N2 Cu1 N6 C42 1.3(3)
N5 Cu1 N6 C42 177.4(3)
N1 Cu1 N6 C42 82.7(3)
N4 Cu1 N6 C42 -94.6(3)
N3 Cu1 N6 C42 -128.9(4)
N2 Cu1 N6 C36 -175.77(18)
N5 Cu1 N6 C36 0.28(17)
N1 Cu1 N6 C36 -94.37(18)
N4 Cu1 N6 C36 88.28(18)
N3 Cu1 N6 C36 54.0(4)
C35 N5 C31 C32 -0.3(4)
Cu1 N5 C31 C32 -177.2(2)
N5 C31 C32 C33 0.5(4)
C31 C32 C33 C34 -0.6(4)
C32 C33 C34 C35 0.5(4)
C32 C33 C34 C39 -179.1(3)
C31 N5 C35 C34 0.2(4)
Cu1 N5 C35 C34 177.36(19)
C31 N5 C35 C36 -179.8(2)
Cu1 N5 C35 C36 -2.6(3)
C33 C34 C35 N5 -0.3(4)
C39 C34 C35 N5 179.3(2)
C33 C34 C35 C36 179.7(2)
C39 C34 C35 C36 -0.7(4)
C42 N6 C36 C37 0.9(4)
Cu1 N6 C36 C37 178.5(2)
C42 N6 C36 C35 -179.3(2)
Cu1 N6 C36 C35 -1.7(3)
N5 C35 C36 N6 2.9(4)
C34 C35 C36 N6 -177.0(2)
N5 C35 C36 C37 -177.3(2)
C34 C35 C36 C37 2.8(4)
N6 C36 C37 C40 -1.5(4)
C35 C36 C37 C40 178.7(2)
N6 C36 C37 C38 177.6(3)
C35 C36 C37 C38 -2.2(4)
C40 C37 C38 C39 178.5(3)
C36 C37 C38 C39 -0.5(4)
C37 C38 C39 C34 2.7(4)
C33 C34 C39 C38 177.5(3)
C35 C34 C39 C38 -2.1(4)
C36 C37 C40 C41 1.0(4)
C38 C37 C40 C41 -178.1(3)
C37 C40 C41 C42 0.1(4)
C36 N6 C42 C41 0.3(4)
Cu1 N6 C42 C41 -176.6(2)
C40 C41 C42 N6 -0.8(4)
